data_7116187
loop_
_publ_author_name
'Adonin, Sergey A.'
'Izarova, Natalya V.'
'Besson, Claire'
'Abramov, Pavel A.'
'Santiago-Sch\"ubel, Beatrix'
'K\"ogerler, Paul'
'Fedin, Vladimir P.'
'Sokolov, Maxim N.'

_publ_section_title
;
 An Ir(IV)-containing polyoxometalate.
;
_journal_issue 7
_journal_name_full 'Chemical communications (Cambridge, England)'
_journal_page_first 1222
_journal_page_last 1225
_journal_paper_doi 10.1039/c4cc09271f
_journal_volume 51
_journal_year 2014
_chemical_formula_sum 'H54 Ir Na6 O50 W6'
_chemical_formula_weight 2287.67
_space_group_IT_number 2
_symmetry_cell_setting triclinic
_symmetry_space_group_name_Hall '-P 1'
_symmetry_space_group_name_H-M 'P -1'
_atom_sites_solution_hydrogens notdet
_atom_sites_solution_primary direct
_atom_sites_solution_secondary difmap
_audit_creation_method SHELXL-97
_cell_angle_alpha 108.449(2)
_cell_angle_beta 106.127(2)
_cell_angle_gamma 105.317(2)
_cell_formula_units_Z 1
_cell_length_a 8.9995(2)
_cell_length_b 11.2653(2)
_cell_length_c 12.4259(3)
_cell_measurement_reflns_used 13324
_cell_measurement_temperature 119.95(10)
_cell_measurement_theta_max 30.9570
_cell_measurement_theta_min 3.2850
_cell_volume 1058.86(5)
_computing_cell_refinement
;
CrysAlisPro, Agilent Technologies,
Version 1.171.36.28 (release 01-02-2013 CrysAlis171 .NET)
(compiled Feb  1 2013,16:14:44)
;
_computing_data_collection
;
CrysAlisPro, Agilent Technologies,
Version 1.171.36.28 (release 01-02-2013 CrysAlis171 .NET)
(compiled Feb  1 2013,16:14:44)
;
_computing_data_reduction
;
CrysAlisPro, Agilent Technologies,
Version 1.171.36.28 (release 01-02-2013 CrysAlis171 .NET)
(compiled Feb  1 2013,16:14:44)
;
_computing_structure_refinement 'SHELXL-97 (Sheldrick, 2008)'
_computing_structure_solution 'SHELXS-97 (Sheldrick, 2008)'
_diffrn_ambient_temperature 120(2)
_diffrn_measured_fraction_theta_full 0.985
_diffrn_measured_fraction_theta_max 0.985
_diffrn_radiation_monochromator graphite
_diffrn_radiation_source 'fine-focus sealed tube'
_diffrn_radiation_type MoK\a
_diffrn_radiation_wavelength 0.71073
_diffrn_reflns_av_R_equivalents 0.0624
_diffrn_reflns_av_sigmaI/netI 0.0339
_diffrn_reflns_limit_h_max 11
_diffrn_reflns_limit_h_min -11
_diffrn_reflns_limit_k_max 14
_diffrn_reflns_limit_k_min -14
_diffrn_reflns_limit_l_max 15
_diffrn_reflns_limit_l_min -15
_diffrn_reflns_number 22392
_diffrn_reflns_theta_full 26.37
_diffrn_reflns_theta_max 26.37
_diffrn_reflns_theta_min 4.14
_exptl_absorpt_coefficient_mu 19.555
_exptl_absorpt_correction_T_max 0.5561
_exptl_absorpt_correction_T_min 0.0457
_exptl_absorpt_correction_type analytical
_exptl_absorpt_process_details
;
CrysAlisPro, Agilent Technologies,
Version 1.171.36.28 (release 01-02-2013 CrysAlis171 .NET)
(compiled Feb  1 2013,16:14:44)
Analytical numeric absorption correction using a multifaceted crystal
            model based on expressions derived by R.C. Clark & J.S. Reid.
(Clark, R. C. & Reid, J. S. (1995). Acta Cryst. A51, 887-897)
;
_exptl_crystal_colour green
_exptl_crystal_density_diffrn 3.588
_exptl_crystal_density_method 'not measured'
_exptl_crystal_description block
_exptl_crystal_F_000 1041
_exptl_crystal_size_max 0.33
_exptl_crystal_size_mid 0.18
_exptl_crystal_size_min 0.03
_refine_diff_density_max 2.616
_refine_diff_density_min -2.630
_refine_diff_density_rms 0.303
_refine_ls_extinction_method none
_refine_ls_goodness_of_fit_ref 1.043
_refine_ls_matrix_type full
_refine_ls_number_parameters 217
_refine_ls_number_reflns 4264
_refine_ls_number_restraints 0
_refine_ls_restrained_S_all 1.043
_refine_ls_R_factor_all 0.0364
_refine_ls_R_factor_gt 0.0338
_refine_ls_shift/su_max 0.001
_refine_ls_shift/su_mean 0.000
_refine_ls_structure_factor_coef Fsqd
_refine_ls_weighting_details 'calc w=1/[\s^2^(Fo^2^)+(0.1000P)^2^+0.0000P] where P=(Fo^2^+2Fc^2^)/3'
_refine_ls_weighting_scheme calc
_refine_ls_wR_factor_gt 0.1256
_refine_ls_wR_factor_ref 0.1302
_reflns_number_gt 3940
_reflns_number_total 4264
_reflns_threshold_expression >2sigma(I)
_cod_data_source_file c4cc09271f3.cif
_cod_data_source_block Na-IrW6
_cod_original_cell_volume 1058.86(4)
_cod_original_sg_symbol_H-M P-1
_cod_database_code 7116187

loop_
_symmetry_equiv_pos_as_xyz
'x, y, z'
'-x, -y, -z'

loop_
_atom_site_label
_atom_site_type_symbol
_atom_site_fract_x
_atom_site_fract_y
_atom_site_fract_z
_atom_site_U_iso_or_equiv
_atom_site_adp_type
_atom_site_occupancy
_atom_site_symmetry_multiplicity
_atom_site_calc_flag
_atom_site_refinement_flags
Ir1 Ir 0.0000 0.5000 0.0000 0.00766(14) Uani 1 2 d S
W1 W 0.33543(3) 0.55402(3) 0.22248(2) 0.01199(14) Uani 1 1 d .
W2 W 0.20772(3) 0.80133(3) 0.23832(2) 0.01106(13) Uani 1 1 d .
W3 W 0.13609(4) 0.25724(3) -0.00392(3) 0.01241(14) Uani 1 1 d .
O1T1 O 0.3516(7) 0.4771(5) 0.3249(5) 0.0201(11) Uani 1 1 d .
O12 O 0.2496(6) 0.6800(5) 0.3139(4) 0.0139(11) Uani 1 1 d .
O1T2 O 0.5396(6) 0.6672(5) 0.2702(5) 0.0229(12) Uani 1 1 d .
O13 O 0.3410(6) 0.4179(5) 0.0840(5) 0.0149(11) Uani 1 1 d .
O2T1 O 0.4113(6) 0.9162(5) 0.2884(5) 0.0167(10) Uani 1 1 d .
O2T2 O 0.1286(7) 0.8828(5) 0.3392(5) 0.0188(11) Uani 1 1 d .
O23 O 0.1022(6) 0.8341(5) 0.0972(4) 0.0143(10) Uani 1 1 d .
O3T1 O 0.1599(7) 0.1784(5) 0.0955(5) 0.0229(12) Uani 1 1 d .
O3T2 O 0.2035(7) 0.1758(5) -0.1141(5) 0.0212(11) Uani 1 1 d .
O112 O 0.2322(7) 0.6401(5) 0.1023(5) 0.0124(11) Uani 1 1 d .
O113 O 0.0756(7) 0.4104(5) 0.1074(5) 0.0121(11) Uani 1 1 d .
O123 O -0.0540(7) 0.6328(5) 0.1207(5) 0.0123(11) Uani 1 1 d .
Na1 Na 0.8229(3) 0.4570(3) 0.3758(2) 0.0218(7) Uani 1 1 d .
Na2 Na 0.6184(4) 0.1440(3) 0.1315(3) 0.0242(7) Uani 1 1 d .
Na3 Na 0.2245(5) 1.1754(4) 0.4690(4) 0.0492(10) Uani 1 1 d .
O1W O 0.5732(7) 0.2755(6) 0.0120(5) 0.0229(12) Uiso 1 1 d .
O2W O 0.7438(6) 0.5265(5) 0.2092(5) 0.0214(11) Uiso 1 1 d .
O3W O 0.9021(7) 0.3060(6) 0.2361(5) 0.0274(13) Uiso 1 1 d .
O4W O 0.6778(7) 0.0080(6) -0.0264(5) 0.0220(12) Uiso 1 1 d .
O5W O 0.5411(7) 0.2808(6) 0.2813(5) 0.0260(13) Uiso 1 1 d .
O6W O 1.0974(9) 0.6265(7) 0.4724(6) 0.0385(16) Uiso 1 1 d .
O7W O 0.4794(7) 1.1760(5) 0.4496(5) 0.0237(11) Uiso 1 1 d .
O8W O 0.2974(7) 1.4070(6) 0.5096(5) 0.0280(13) Uiso 1 1 d .
O9W O 0.0633(7) 1.1159(6) 0.2644(5) 0.0310(13) Uiso 1 1 d .
O10W O 0.6932(10) 0.0134(8) 0.2442(7) 0.0513(18) Uiso 1 1 d .
O11W O -0.0401(13) 1.1420(11) 0.4733(9) 0.025(2) Uiso 0.50 1 d P
O12W O 0.166(2) 1.1228(19) 0.6135(16) 0.076(5) Uiso 0.50 1 d P

loop_
_atom_site_aniso_label
_atom_site_aniso_U_11
_atom_site_aniso_U_22
_atom_site_aniso_U_33
_atom_site_aniso_U_23
_atom_site_aniso_U_13
_atom_site_aniso_U_12
Ir1 0.0105(2) 0.0052(2) 0.0112(2) 0.00341(18) 0.00796(18) 0.00484(18)
W1 0.0130(2) 0.0100(2) 0.0161(2) 0.00552(15) 0.00845(14) 0.00624(14)
W2 0.0146(2) 0.00683(19) 0.0135(2) 0.00290(14) 0.00908(14) 0.00467(14)
W3 0.0163(2) 0.0085(2) 0.0175(2) 0.00529(15) 0.01054(15) 0.00853(14)
O1T1 0.020(3) 0.016(3) 0.022(3) 0.007(2) 0.007(2) 0.006(2)
O12 0.017(2) 0.014(2) 0.014(2) 0.006(2) 0.008(2) 0.009(2)
O1T2 0.014(3) 0.021(3) 0.043(3) 0.016(3) 0.017(2) 0.011(2)
O13 0.016(3) 0.012(2) 0.021(3) 0.006(2) 0.010(2) 0.010(2)
O2T1 0.014(2) 0.013(2) 0.022(3) 0.005(2) 0.011(2) 0.0023(19)
O2T2 0.022(3) 0.017(3) 0.022(3) 0.007(2) 0.014(2) 0.011(2)
O23 0.019(3) 0.005(2) 0.019(2) 0.005(2) 0.010(2) 0.0034(19)
O3T1 0.031(3) 0.016(3) 0.029(3) 0.014(2) 0.014(2) 0.011(2)
O3T2 0.024(3) 0.019(3) 0.029(3) 0.008(2) 0.018(2) 0.014(2)
O112 0.018(3) 0.011(2) 0.016(3) 0.008(2) 0.013(2) 0.008(2)
O113 0.017(3) 0.009(2) 0.016(2) 0.006(2) 0.008(2) 0.011(2)
O123 0.017(3) 0.008(2) 0.015(2) 0.003(2) 0.009(2) 0.008(2)
Na1 0.0220(17) 0.0262(17) 0.0235(16) 0.0132(14) 0.0137(13) 0.0102(14)
Na2 0.0240(16) 0.0178(16) 0.0305(16) 0.0088(13) 0.0151(13) 0.0049(13)
Na3 0.064(3) 0.062(3) 0.066(3) 0.050(2) 0.042(2) 0.043(2)

loop_
_atom_type_symbol
_atom_type_description
_atom_type_scat_dispersion_real
_atom_type_scat_dispersion_imag
_atom_type_scat_source
H H 0.0000 0.0000 'International Tables Vol C Tables 4.2.6.8 and 6.1.1.4'
Ir Ir -1.4442 7.9887 'International Tables Vol C Tables 4.2.6.8 and 6.1.1.4'
Na Na 0.0362 0.0249 'International Tables Vol C Tables 4.2.6.8 and 6.1.1.4'
O O 0.0106 0.0060 'International Tables Vol C Tables 4.2.6.8 and 6.1.1.4'
W W -0.8490 6.8722 'International Tables Vol C Tables 4.2.6.8 and 6.1.1.4'

loop_
_geom_angle_atom_site_label_1
_geom_angle_atom_site_label_2
_geom_angle_atom_site_label_3
_geom_angle
_geom_angle_site_symmetry_1
_geom_angle_site_symmetry_3
O113 Ir1 O113 180.0 . 2_565
O113 Ir1 O112 97.6(2) . 2_565
O113 Ir1 O112 82.4(2) 2_565 2_565
O113 Ir1 O112 82.4(2) . .
O113 Ir1 O112 97.6(2) 2_565 .
O112 Ir1 O112 180.0 2_565 .
O113 Ir1 O123 83.0(2) . 2_565
O113 Ir1 O123 97.0(2) 2_565 2_565
O112 Ir1 O123 81.8(2) 2_565 2_565
O112 Ir1 O123 98.2(2) . 2_565
O113 Ir1 O123 97.0(2) . .
O113 Ir1 O123 83.0(2) 2_565 .
O112 Ir1 O123 98.3(2) 2_565 .
O112 Ir1 O123 81.8(2) . .
O123 Ir1 O123 179.999(1) 2_565 .
O1T2 W1 O1T1 104.0(3) . .
O1T2 W1 O13 95.2(2) . .
O1T1 W1 O13 100.0(2) . .
O1T2 W1 O12 99.0(2) . .
O1T1 W1 O12 92.7(2) . .
O13 W1 O12 158.1(2) . .
O1T2 W1 O112 92.7(2) . .
O1T1 W1 O112 159.8(2) . .
O13 W1 O112 89.6(2) . .
O12 W1 O112 73.21(19) . .
O1T2 W1 O113 162.4(2) . .
O1T1 W1 O113 91.3(2) . .
O13 W1 O113 73.2(2) . .
O12 W1 O113 88.9(2) . .
O112 W1 O113 74.4(2) . .
O1T2 W1 W3 128.68(18) . .
O1T1 W1 W3 89.01(17) . .
O13 W1 W3 33.52(15) . .
O12 W1 W3 130.25(15) . .
O112 W1 W3 89.35(14) . .
O113 W1 W3 41.39(13) . .
O2T1 W2 O2T2 104.3(2) . .
O2T1 W2 O23 98.6(2) . .
O2T2 W2 O23 99.1(2) . .
O2T1 W2 O12 100.6(2) . .
O2T2 W2 O12 96.3(2) . .
O23 W2 O12 151.6(2) . .
O2T1 W2 O112 94.9(2) . .
O2T2 W2 O112 159.8(2) . .
O23 W2 O112 83.8(2) . .
O12 W2 O112 73.89(19) . .
O2T1 W2 O123 164.1(2) . .
O2T2 W2 O123 89.7(2) . .
O23 W2 O123 71.20(19) . .
O12 W2 O123 85.2(2) . .
O112 W2 O123 72.3(2) . .
O3T1 W3 O3T2 103.5(3) . .
O3T1 W3 O13 100.9(2) . .
O3T2 W3 O13 94.4(2) . .
O3T1 W3 O23 99.3(2) . 2_565
O3T2 W3 O23 99.0(2) . 2_565
O13 W3 O23 152.3(2) . 2_565
O3T1 W3 O113 95.3(2) . .
O3T2 W3 O113 159.7(2) . .
O13 W3 O113 74.3(2) . .
O23 W3 O113 85.2(2) 2_565 .
O3T1 W3 O123 166.3(2) . 2_565
O3T2 W3 O123 88.5(2) . 2_565
O13 W3 O123 84.6(2) . 2_565
O23 W3 O123 71.79(19) 2_565 2_565
O113 W3 O123 73.8(2) . 2_565
O3T1 W3 W1 91.82(18) . .
O3T2 W3 W1 127.94(18) . .
O13 W3 W1 33.51(15) . .
O23 W3 W1 127.49(14) 2_565 .
O113 W3 W1 42.58(15) . .
O123 W3 W1 85.84(13) 2_565 .
W2 O12 W1 111.7(2) . .
W1 O1T2 Na3 123.9(3) . 2_676
W1 O13 W3 113.0(2) . .
W2 O2T2 Na3 127.2(3) . .
W2 O23 W3 119.7(2) . 2_565
Ir1 O112 W1 102.2(2) . .
Ir1 O112 W2 105.7(2) . .
W1 O112 W2 97.8(2) . .
Ir1 O113 W3 104.5(2) . .
Ir1 O113 W1 101.0(2) . .
W3 O113 W1 96.0(2) . .
Ir1 O123 W3 98.7(2) . 2_565
Ir1 O123 W2 100.2(2) . .
W3 O123 W2 94.0(2) 2_565 .
O6W Na1 O6W 88.2(3) . 2_766
O6W Na1 O3W 91.7(2) . .
O6W Na1 O3W 91.9(2) 2_766 .
O6W Na1 O2W 92.9(2) . .
O6W Na1 O2W 175.3(3) 2_766 .
O3W Na1 O2W 83.47(19) . .
O6W Na1 O8W 95.5(2) . 2_676
O6W Na1 O8W 92.9(2) 2_766 2_676
O3W Na1 O8W 171.4(2) . 2_676
O2W Na1 O8W 91.5(2) . 2_676
O6W Na1 O5W 178.4(2) . .
O6W Na1 O5W 90.2(2) 2_766 .
O3W Na1 O5W 88.8(2) . .
O2W Na1 O5W 88.7(2) . .
O8W Na1 O5W 84.2(2) 2_676 .
O6W Na1 Na1 44.31(18) . 2_766
O6W Na1 Na1 43.88(18) 2_766 2_766
O3W Na1 Na1 92.52(18) . 2_766
O2W Na1 Na1 137.00(19) . 2_766
O8W Na1 Na1 95.88(18) 2_676 2_766
O5W Na1 Na1 134.12(19) . 2_766
O6W Na1 Na2 135.93(19) . .
O6W Na1 Na2 95.3(2) 2_766 .
O3W Na1 Na2 44.35(16) . .
O2W Na1 Na2 80.77(15) . .
O8W Na1 Na2 128.01(18) 2_676 .
O5W Na1 Na2 44.66(15) . .
Na1 Na1 Na2 124.22(14) 2_766 .
O6W Na1 Na3 73.75(19) . 2_676
O6W Na1 Na3 110.68(19) 2_766 2_676
O3W Na1 Na3 152.24(18) . 2_676
O2W Na1 Na3 74.03(15) . 2_676
O8W Na1 Na3 29.01(16) 2_676 2_676
O5W Na1 Na3 106.45(17) . 2_676
Na1 Na1 Na3 93.02(12) 2_766 2_676
Na2 Na1 Na3 142.32(11) . 2_676
O4W Na2 O3W 92.5(2) . .
O4W Na2 O5W 176.1(3) . .
O3W Na2 O5W 90.3(2) . .
O4W Na2 O10W 87.3(3) . .
O3W Na2 O10W 89.2(3) . .
O5W Na2 O10W 95.6(2) . .
O4W Na2 O1W 87.5(2) . .
O3W Na2 O1W 86.3(2) . .
O5W Na2 O1W 89.9(2) . .
O10W Na2 O1W 172.9(3) . .
O4W Na2 O4W 90.3(2) . 2_655
O3W Na2 O4W 175.9(2) . 2_655
O5W Na2 O4W 86.8(2) . 2_655
O10W Na2 O4W 93.9(2) . 2_655
O1W Na2 O4W 90.9(2) . 2_655
O4W Na2 Na2 46.11(15) . 2_655
O3W Na2 Na2 138.5(2) . 2_655
O5W Na2 Na2 130.9(2) . 2_655
O10W Na2 Na2 90.9(2) . 2_655
O1W Na2 Na2 88.91(19) . 2_655
O4W Na2 Na2 44.18(15) 2_655 2_655
O4W Na2 Na1 136.91(18) . .
O3W Na2 Na1 45.05(16) . .
O5W Na2 Na1 45.48(15) . .
O10W Na2 Na1 97.2(2) . .
O1W Na2 Na1 83.38(15) . .
O4W Na2 Na1 131.74(17) 2_655 .
Na2 Na2 Na1 171.36(17) 2_655 .
O12W Na3 O11W 60.0(6) . .
O12W Na3 O9W 132.5(6) . .
O11W Na3 O9W 78.8(3) . .
O12W Na3 O8W 114.4(5) . .
O11W Na3 O8W 94.9(3) . .
O9W Na3 O8W 90.0(2) . .
O12W Na3 O7W 118.7(5) . .
O11W Na3 O7W 172.0(4) . .
O9W Na3 O7W 98.7(2) . .
O8W Na3 O7W 92.7(2) . .
O12W Na3 O2T2 84.0(5) . .
O11W Na3 O2T2 91.2(3) . .
O9W Na3 O2T2 73.8(2) . .
O8W Na3 O2T2 161.2(2) . .
O7W Na3 O2T2 80.8(2) . .
O12W Na3 O1T2 60.2(5) . 2_676
O11W Na3 O1T2 104.8(3) . 2_676
O9W Na3 O1T2 162.8(3) . 2_676
O8W Na3 O1T2 73.0(2) . 2_676
O7W Na3 O1T2 79.9(2) . 2_676
O2T2 Na3 O1T2 122.45(19) . 2_676
O12W Na3 Na1 88.4(5) . 2_676
O11W Na3 Na1 68.5(3) . 2_676
O9W Na3 Na1 97.95(19) . 2_676
O8W Na3 Na1 29.94(16) . 2_676
O7W Na3 Na1 119.5(2) . 2_676
O2T2 Na3 Na1 159.37(17) . 2_676
O1T2 Na3 Na1 68.63(14) 2_676 2_676
Na2 O3W Na1 90.6(2) . .
Na2 O4W Na2 89.7(2) . 2_655
Na2 O5W Na1 89.9(2) . .
Na1 O6W Na1 91.8(3) . 2_766
Na3 O8W Na1 121.1(3) . 2_676

loop_
_geom_bond_atom_site_label_1
_geom_bond_atom_site_label_2
_geom_bond_distance
_geom_bond_site_symmetry_2
Ir1 O113 1.994(5) .
Ir1 O113 1.994(5) 2_565
Ir1 O112 1.996(5) 2_565
Ir1 O112 1.996(5) .
Ir1 O123 2.022(5) 2_565
Ir1 O123 2.022(5) .
W1 O1T2 1.741(5) .
W1 O1T1 1.747(5) .
W1 O13 1.932(5) .
W1 O12 1.987(5) .
W1 O112 2.157(5) .
W1 O113 2.193(6) .
W1 W3 3.2225(4) .
W2 O2T1 1.738(5) .
W2 O2T2 1.742(5) .
W2 O23 1.945(5) .
W2 O12 1.944(5) .
W2 O112 2.163(5) .
W2 O123 2.293(5) .
W3 O3T1 1.735(5) .
W3 O3T2 1.745(5) .
W3 O13 1.933(5) .
W3 O23 1.923(5) 2_565
W3 O113 2.142(5) .
W3 O123 2.283(5) 2_565
O1T2 Na3 2.950(7) 2_676
O2T2 Na3 2.928(7) .
O23 W3 1.923(5) 2_565
O123 W3 2.283(5) 2_565
Na1 O6W 2.366(7) .
Na1 O6W 2.385(7) 2_766
Na1 O3W 2.424(7) .
Na1 O2W 2.430(6) .
Na1 O8W 2.429(7) 2_676
Na1 O5W 2.442(6) .
Na1 Na1 3.412(5) 2_766
Na1 Na2 3.424(4) .
Na1 Na3 4.169(5) 2_676
Na2 O4W 2.365(6) .
Na2 O3W 2.394(7) .
Na2 O5W 2.407(6) .
Na2 O10W 2.426(8) .
Na2 O1W 2.437(6) .
Na2 O4W 2.446(6) 2_655
Na2 Na2 3.394(6) 2_655
Na3 O12W 2.213(19) .
Na3 O11W 2.329(12) .
Na3 O9W 2.318(7) .
Na3 O8W 2.360(7) .
Na3 O7W 2.371(7) .
Na3 O1T2 2.950(7) 2_676
Na3 Na1 4.169(5) 2_676
O4W Na2 2.446(6) 2_655
O6W Na1 2.385(7) 2_766
O8W Na1 2.429(7) 2_676
